data_4118293
loop_
_publ_author_name
'Yan Miller'
'Lei Miao'
'Azade S. Hosseini'
'Sherry R. Chemler'

_publ_section_title
;
 Copper-Catalyzed Intramolecular Alkene Carboetherification: Synthesis of
 Fused-Ring and Bridged-Ring Tetrahydrofurans
;
_journal_name_full 'Journal of the American Chemical Society'
_journal_page_first 12149
_journal_page_last 12156
_journal_paper_doi 10.1021/ja3034075
_journal_volume 134
_journal_year 2012
_chemical_formula_moiety 'C31 H26 Cl2 O'
_chemical_formula_sum 'C31 H26 Cl2 O'
_chemical_formula_weight 485.42
_chemical_name_common ubsc12
_chemical_name_systematic
; 
 ? 
;
_space_group_IT_number 14
_symmetry_cell_setting monoclinic
_symmetry_space_group_name_Hall '-P 2ybc'
_symmetry_space_group_name_H-M 'P 1 21/c 1'
_atom_sites_solution_hydrogens geom
_atom_sites_solution_primary direct
_atom_sites_solution_secondary difmap
_audit_creation_method SHELXL-97
_cell_angle_alpha 90.00
_cell_angle_beta 110.452(3)
_cell_angle_gamma 90.00
_cell_formula_units_Z 8
_cell_length_a 19.425(3)
_cell_length_b 10.6700(15)
_cell_length_c 25.538(4)
_cell_measurement_reflns_used 4058
_cell_measurement_temperature 100.0(5)
_cell_measurement_theta_max 28.15
_cell_measurement_theta_min 2.23
_cell_volume 4959.5(13)
_computing_cell_refinement 'SAINT (Bruker, 2009)'
_computing_data_collection 'APEX2 (Bruker, 2011)'
_computing_data_reduction 'SAINT (Bruker, 2009)'
_computing_molecular_graphics 'SHELXTL (Sheldrick, 2008)'
_computing_publication_material 'SHELXTL (Sheldrick, 2008)'
_computing_structure_refinement 'SHELXL-97 (Sheldrick, 2008)'
_computing_structure_solution 'SIR97 (Altomare et al., 1999)'
_diffrn_ambient_temperature 100.0(5)
_diffrn_measured_fraction_theta_full 1.000
_diffrn_measured_fraction_theta_max 1.000
_diffrn_measurement_device_type 'Bruker SMART APEX II CCD Platform'
_diffrn_measurement_method 'area detector, \w scans per \f'
_diffrn_radiation_monochromator graphite
_diffrn_radiation_source 'fine-focus sealed tube'
_diffrn_radiation_type MoK\a
_diffrn_radiation_wavelength 0.71073
_diffrn_reflns_av_R_equivalents 0.1148
_diffrn_reflns_av_sigmaI/netI 0.0622
_diffrn_reflns_limit_h_max 25
_diffrn_reflns_limit_h_min -25
_diffrn_reflns_limit_k_max 14
_diffrn_reflns_limit_k_min -14
_diffrn_reflns_limit_l_max 34
_diffrn_reflns_limit_l_min -34
_diffrn_reflns_number 92319
_diffrn_reflns_theta_full 28.28
_diffrn_reflns_theta_max 28.28
_diffrn_reflns_theta_min 2.09
_diffrn_standards_number 0
_exptl_absorpt_coefficient_mu 0.284
_exptl_absorpt_correction_T_max 0.9667
_exptl_absorpt_correction_T_min 0.8997
_exptl_absorpt_correction_type multi-scan
_exptl_absorpt_process_details 'SADABS (Sheldrick, 2008)'
_exptl_crystal_colour colorless
_exptl_crystal_density_diffrn 1.300
_exptl_crystal_description needle
_exptl_crystal_F_000 2032
_exptl_crystal_size_max 0.38
_exptl_crystal_size_mid 0.14
_exptl_crystal_size_min 0.12
_refine_diff_density_max 0.374
_refine_diff_density_min -0.376
_refine_diff_density_rms 0.058
_refine_ls_extinction_method none
_refine_ls_goodness_of_fit_ref 1.013
_refine_ls_hydrogen_treatment refxyz
_refine_ls_matrix_type full
_refine_ls_number_parameters 769
_refine_ls_number_reflns 12314
_refine_ls_number_restraints 0
_refine_ls_restrained_S_all 1.013
_refine_ls_R_factor_all 0.0941
_refine_ls_R_factor_gt 0.0491
_refine_ls_shift/su_max 0.002
_refine_ls_shift/su_mean 0.000
_refine_ls_structure_factor_coef Fsqd
_refine_ls_weighting_details 'calc w=1/[\s^2^(Fo^2^)+(0.0436P)^2^+2.0728P] where P=(Fo^2^+2Fc^2^)/3'
_refine_ls_weighting_scheme calc
_refine_ls_wR_factor_gt 0.1002
_refine_ls_wR_factor_ref 0.1187
_reflns_number_gt 7868
_reflns_number_total 12314
_reflns_threshold_expression >2sigma(I)
_cod_data_source_file ja3034075_si_002.cif
_cod_data_source_block ubsc12
_cod_original_cell_volume 4959.7(12)
_cod_database_code 4118293

loop_
_symmetry_equiv_pos_as_xyz
'x, y, z'
'-x, y+1/2, -z+1/2'
'-x, -y, -z'
'x, -y-1/2, z-1/2'

loop_
_atom_site_label
_atom_site_type_symbol
_atom_site_fract_x
_atom_site_fract_y
_atom_site_fract_z
_atom_site_U_iso_or_equiv
_atom_site_adp_type
_atom_site_occupancy
_atom_site_symmetry_multiplicity
_atom_site_calc_flag
Cl1 Cl 0.74995(3) 0.25879(5) 0.85942(2) 0.03072(13) Uani 1 1 d
Cl2 Cl 0.38191(4) 0.96788(7) 0.48536(3) 0.0558(2) Uani 1 1 d
O1 O 0.44581(7) 0.24666(13) 0.68646(6) 0.0206(3) Uani 1 1 d
C1 C 0.47193(12) 0.2678(2) 0.64122(9) 0.0215(4) Uani 1 1 d
H1 H 0.4384(12) 0.223(2) 0.6069(10) 0.026 Uiso 1 1 d
C2 C 0.46757(11) 0.41198(19) 0.62998(8) 0.0201(4) Uani 1 1 d
C3 C 0.43424(12) 0.46247(19) 0.67234(9) 0.0182(4) Uani 1 1 d
H3A H 0.3999(12) 0.530(2) 0.6580(9) 0.022 Uiso 1 1 d
H3B H 0.4724(12) 0.493(2) 0.7050(9) 0.022 Uiso 1 1 d
C4 C 0.39867(11) 0.34811(19) 0.68960(8) 0.0189(4) Uani 1 1 d
C5 C 0.54920(12) 0.2123(2) 0.65878(10) 0.0243(5) Uani 1 1 d
H5A H 0.5648(12) 0.213(2) 0.6262(10) 0.029 Uiso 1 1 d
H5B H 0.5477(12) 0.127(2) 0.6694(9) 0.029 Uiso 1 1 d
C6 C 0.60124(11) 0.28945(19) 0.70485(9) 0.0212(4) Uani 1 1 d
C7 C 0.64772(12) 0.2394(2) 0.75474(9) 0.0237(5) Uani 1 1 d
H7A H 0.6484(13) 0.153(2) 0.7600(9) 0.028 Uiso 1 1 d
C8 C 0.69214(11) 0.3192(2) 0.79559(9) 0.0240(5) Uani 1 1 d
C9 C 0.69131(12) 0.4473(2) 0.78757(10) 0.0257(5) Uani 1 1 d
H9 H 0.7253(13) 0.498(2) 0.8177(10) 0.031 Uiso 1 1 d
C10 C 0.64380(12) 0.4968(2) 0.73783(10) 0.0260(5) Uani 1 1 d
H10 H 0.6431(13) 0.589(2) 0.7328(10) 0.031 Uiso 1 1 d
C11 C 0.59863(11) 0.4193(2) 0.69608(9) 0.0219(4) Uani 1 1 d
C12 C 0.54508(12) 0.4671(2) 0.64202(9) 0.0220(4) Uani 1 1 d
H12A H 0.5423(12) 0.557(2) 0.6423(9) 0.026 Uiso 1 1 d
H12B H 0.5619(12) 0.442(2) 0.6111(10) 0.026 Uiso 1 1 d
C13 C 0.41839(13) 0.4356(2) 0.56852(9) 0.0226(4) Uani 1 1 d
H13A H 0.3707(13) 0.400(2) 0.5621(9) 0.027 Uiso 1 1 d
H13B H 0.4393(12) 0.385(2) 0.5457(10) 0.027 Uiso 1 1 d
C14 C 0.41009(12) 0.5698(2) 0.54895(8) 0.0234(5) Uani 1 1 d
C15 C 0.35008(12) 0.6410(2) 0.54851(9) 0.0262(5) Uani 1 1 d
H15 H 0.3134(13) 0.604(2) 0.5609(10) 0.031 Uiso 1 1 d
C16 C 0.34112(14) 0.7635(2) 0.52965(10) 0.0310(5) Uani 1 1 d
H16 H 0.3009(14) 0.809(2) 0.5283(10) 0.037 Uiso 1 1 d
C17 C 0.39254(14) 0.8145(2) 0.50972(10) 0.0328(5) Uani 1 1 d
C18 C 0.45272(13) 0.7474(2) 0.50938(9) 0.0292(5) Uani 1 1 d
H18 H 0.4890(14) 0.782(2) 0.4957(10) 0.035 Uiso 1 1 d
C19 C 0.46167(13) 0.6259(2) 0.52950(9) 0.0251(5) Uani 1 1 d
H19 H 0.5037(13) 0.578(2) 0.5307(10) 0.030 Uiso 1 1 d
C20 C 0.40440(11) 0.35347(18) 0.75092(8) 0.0190(4) Uani 1 1 d
C21 C 0.47418(12) 0.3433(2) 0.79187(9) 0.0258(5) Uani 1 1 d
H21 H 0.5158(13) 0.332(2) 0.7807(9) 0.031 Uiso 1 1 d
C22 C 0.48332(13) 0.3478(2) 0.84804(10) 0.0295(5) Uani 1 1 d
H22 H 0.5321(14) 0.339(2) 0.8752(10) 0.035 Uiso 1 1 d
C23 C 0.42296(13) 0.3627(2) 0.86463(9) 0.0273(5) Uani 1 1 d
H23 H 0.4299(13) 0.368(2) 0.9040(10) 0.033 Uiso 1 1 d
C24 C 0.35375(13) 0.3733(2) 0.82463(9) 0.0247(5) Uani 1 1 d
H24 H 0.3128(13) 0.381(2) 0.8345(10) 0.030 Uiso 1 1 d
C25 C 0.34450(12) 0.3685(2) 0.76817(9) 0.0214(4) Uani 1 1 d
H25 H 0.2990(13) 0.371(2) 0.7409(10) 0.026 Uiso 1 1 d
C26 C 0.32042(11) 0.32541(19) 0.64924(8) 0.0196(4) Uani 1 1 d
C27 C 0.26769(12) 0.4204(2) 0.63624(9) 0.0231(5) Uani 1 1 d
H27 H 0.2808(13) 0.499(2) 0.6530(10) 0.028 Uiso 1 1 d
C28 C 0.19685(12) 0.3996(2) 0.59992(9) 0.0271(5) Uani 1 1 d
H28 H 0.1630(13) 0.470(2) 0.5919(10) 0.032 Uiso 1 1 d
C29 C 0.17727(13) 0.2837(2) 0.57536(10) 0.0296(5) Uani 1 1 d
H29 H 0.1300(14) 0.267(2) 0.5520(10) 0.035 Uiso 1 1 d
C30 C 0.22888(13) 0.1884(2) 0.58723(10) 0.0287(5) Uani 1 1 d
H30 H 0.2159(13) 0.109(2) 0.5698(10) 0.034 Uiso 1 1 d
C31 C 0.30011(12) 0.2092(2) 0.62414(9) 0.0238(5) Uani 1 1 d
H31 H 0.3363(13) 0.149(2) 0.6314(10) 0.029 Uiso 1 1 d
Cl3 Cl 1.00633(3) 0.06383(6) 0.93763(2) 0.03662(15) Uani 1 1 d
Cl4 Cl 0.71503(4) 0.78879(6) 0.54589(3) 0.04561(18) Uani 1 1 d
O2 O 0.92773(8) 0.05617(13) 0.69157(6) 0.0227(3) Uani 1 1 d
C32 C 0.85140(11) 0.0819(2) 0.67949(9) 0.0228(5) Uani 1 1 d
H32 H 0.8244(12) 0.035(2) 0.6449(10) 0.027 Uiso 1 1 d
C33 C 0.84105(11) 0.2259(2) 0.67059(8) 0.0203(4) Uani 1 1 d
C34 C 0.91836(11) 0.2708(2) 0.67507(9) 0.0199(4) Uani 1 1 d
H34A H 0.9421(12) 0.303(2) 0.7137(10) 0.024 Uiso 1 1 d
H34B H 0.9186(12) 0.335(2) 0.6490(9) 0.024 Uiso 1 1 d
C35 C 0.95828(11) 0.15210(19) 0.66644(8) 0.0201(4) Uani 1 1 d
C36 C 0.83196(13) 0.0312(2) 0.72851(10) 0.0263(5) Uani 1 1 d
H36A H 0.8445(13) -0.061(2) 0.7331(10) 0.032 Uiso 1 1 d
H36B H 0.7757(14) 0.039(2) 0.7190(10) 0.032 Uiso 1 1 d
C37 C 0.87120(12) 0.1071(2) 0.77982(9) 0.0236(5) Uani 1 1 d
C38 C 0.91469(13) 0.0535(2) 0.83000(9) 0.0259(5) Uani 1 1 d
H38 H 0.9185(13) -0.032(2) 0.8342(10) 0.031 Uiso 1 1 d
C39 C 0.95194(12) 0.1311(2) 0.87409(9) 0.0262(5) Uani 1 1 d
C40 C 0.94763(13) 0.2598(2) 0.86926(9) 0.0273(5) Uani 1 1 d
H40 H 0.9756(13) 0.311(2) 0.9012(10) 0.033 Uiso 1 1 d
C41 C 0.90439(12) 0.3127(2) 0.81861(9) 0.0253(5) Uani 1 1 d
H41 H 0.9038(13) 0.406(2) 0.8153(9) 0.030 Uiso 1 1 d
C42 C 0.86576(11) 0.2366(2) 0.77402(9) 0.0226(4) Uani 1 1 d
C43 C 0.81913(12) 0.2868(2) 0.71757(9) 0.0247(5) Uani 1 1 d
H43A H 0.7671(13) 0.267(2) 0.7106(10) 0.030 Uiso 1 1 d
H43B H 0.8237(12) 0.380(2) 0.7154(9) 0.030 Uiso 1 1 d
C44 C 0.78194(12) 0.2486(2) 0.61231(9) 0.0237(5) Uani 1 1 d
H44A H 0.7340(13) 0.207(2) 0.6110(9) 0.028 Uiso 1 1 d
H44B H 0.7957(12) 0.204(2) 0.5841(10) 0.028 Uiso 1 1 d
C45 C 0.76525(11) 0.3837(2) 0.59553(9) 0.0236(5) Uani 1 1 d
C46 C 0.80154(12) 0.4467(2) 0.56487(9) 0.0261(5) Uani 1 1 d
H46 H 0.8374(13) 0.401(2) 0.5530(10) 0.031 Uiso 1 1 d
C47 C 0.78654(13) 0.5704(2) 0.54928(9) 0.0297(5) Uani 1 1 d
H47 H 0.8127(13) 0.616(2) 0.5294(10) 0.036 Uiso 1 1 d
C48 C 0.73365(13) 0.6325(2) 0.56422(9) 0.0305(5) Uani 1 1 d
C49 C 0.69576(13) 0.5728(2) 0.59395(9) 0.0295(5) Uani 1 1 d
H49 H 0.6600(14) 0.615(2) 0.6031(10) 0.035 Uiso 1 1 d
C50 C 0.71224(12) 0.4493(2) 0.60947(9) 0.0271(5) Uani 1 1 d
H50 H 0.6867(13) 0.403(2) 0.6309(10) 0.033 Uiso 1 1 d
C51 C 1.04047(11) 0.15570(19) 0.70076(9) 0.0220(4) Uani 1 1 d
C52 C 1.06209(13) 0.1427(2) 0.75865(10) 0.0293(5) Uani 1 1 d
H52 H 1.0257(13) 0.133(2) 0.7767(10) 0.035 Uiso 1 1 d
C53 C 1.13583(13) 0.1478(2) 0.79192(10) 0.0311(5) Uani 1 1 d
H53 H 1.1504(13) 0.140(2) 0.8328(11) 0.037 Uiso 1 1 d
C54 C 1.18877(13) 0.1666(2) 0.76789(10) 0.0295(5) Uani 1 1 d
H54 H 1.2415(14) 0.168(2) 0.7908(10) 0.035 Uiso 1 1 d
C55 C 1.16761(12) 0.1809(2) 0.71098(10) 0.0263(5) Uani 1 1 d
H55 H 1.2011(13) 0.199(2) 0.6932(10) 0.032 Uiso 1 1 d
C56 C 1.09418(12) 0.1752(2) 0.67726(9) 0.0228(5) Uani 1 1 d
H56 H 1.0812(12) 0.184(2) 0.6373(10) 0.027 Uiso 1 1 d
C57 C 0.94201(11) 0.1223(2) 0.60490(9) 0.0231(5) Uani 1 1 d
C58 C 0.94760(12) 0.2132(2) 0.56751(9) 0.0269(5) Uani 1 1 d
H58 H 0.9621(13) 0.295(2) 0.5806(10) 0.032 Uiso 1 1 d
C59 C 0.93122(14) 0.1845(3) 0.51147(10) 0.0350(6) Uani 1 1 d
H59 H 0.9357(14) 0.248(2) 0.4872(11) 0.042 Uiso 1 1 d
C60 C 0.90883(14) 0.0648(3) 0.49182(11) 0.0387(6) Uani 1 1 d
H60 H 0.9018(14) 0.046(2) 0.4533(11) 0.046 Uiso 1 1 d
C61 C 0.90406(14) -0.0258(3) 0.52880(11) 0.0374(6) Uani 1 1 d
H61 H 0.8906(14) -0.112(3) 0.5175(11) 0.045 Uiso 1 1 d
C62 C 0.92039(13) 0.0021(2) 0.58507(10) 0.0281(5) Uani 1 1 d
H62 H 0.9162(13) -0.063(2) 0.6127(10) 0.034 Uiso 1 1 d

loop_
_atom_site_aniso_label
_atom_site_aniso_U_11
_atom_site_aniso_U_22
_atom_site_aniso_U_33
_atom_site_aniso_U_23
_atom_site_aniso_U_13
_atom_site_aniso_U_12
Cl1 0.0301(3) 0.0316(3) 0.0302(3) 0.0046(2) 0.0102(2) 0.0001(2)
Cl2 0.0596(5) 0.0342(4) 0.0684(5) 0.0244(3) 0.0160(4) 0.0060(3)
O1 0.0210(7) 0.0178(7) 0.0267(8) 0.0017(6) 0.0128(6) 0.0019(6)
C1 0.0221(10) 0.0191(11) 0.0259(11) -0.0009(9) 0.0118(9) -0.0019(9)
C2 0.0201(10) 0.0199(11) 0.0226(11) -0.0007(8) 0.0104(9) -0.0009(8)
C3 0.0194(10) 0.0159(10) 0.0198(10) 0.0005(8) 0.0077(8) -0.0001(8)
C4 0.0202(10) 0.0168(10) 0.0221(10) -0.0002(8) 0.0103(8) 0.0009(8)
C5 0.0264(12) 0.0191(11) 0.0310(12) -0.0027(9) 0.0145(10) 0.0005(9)
C6 0.0197(10) 0.0192(11) 0.0299(12) -0.0014(9) 0.0151(9) 0.0000(8)
C7 0.0227(11) 0.0200(11) 0.0333(12) 0.0015(9) 0.0159(9) 0.0020(9)
C8 0.0208(11) 0.0266(12) 0.0274(12) 0.0010(9) 0.0120(9) 0.0010(9)
C9 0.0239(11) 0.0256(12) 0.0289(12) -0.0047(10) 0.0111(10) -0.0041(9)
C10 0.0257(12) 0.0202(12) 0.0361(13) 0.0004(10) 0.0157(10) -0.0024(9)
C11 0.0187(10) 0.0219(11) 0.0295(11) -0.0005(9) 0.0139(9) -0.0015(9)
C12 0.0221(11) 0.0199(11) 0.0287(12) 0.0022(9) 0.0149(9) -0.0002(9)
C13 0.0256(11) 0.0231(11) 0.0210(11) -0.0028(9) 0.0104(9) -0.0025(9)
C14 0.0270(11) 0.0271(12) 0.0160(10) -0.0019(9) 0.0072(9) -0.0019(9)
C15 0.0246(11) 0.0314(13) 0.0204(11) 0.0018(9) 0.0052(9) -0.0009(10)
C16 0.0292(12) 0.0305(13) 0.0283(12) 0.0034(10) 0.0038(10) 0.0066(11)
C17 0.0392(14) 0.0277(13) 0.0245(12) 0.0057(10) 0.0025(10) -0.0002(11)
C18 0.0363(13) 0.0312(13) 0.0190(11) 0.0001(9) 0.0084(10) -0.0074(11)
C19 0.0306(12) 0.0274(12) 0.0190(11) -0.0008(9) 0.0109(9) -0.0001(10)
C20 0.0199(10) 0.0153(10) 0.0230(10) 0.0012(8) 0.0091(9) 0.0003(8)
C21 0.0206(11) 0.0308(13) 0.0273(12) 0.0034(10) 0.0098(9) 0.0037(9)
C22 0.0235(12) 0.0368(14) 0.0255(12) 0.0024(10) 0.0050(10) 0.0043(10)
C23 0.0334(13) 0.0291(13) 0.0204(11) 0.0025(9) 0.0105(10) 0.0040(10)
C24 0.0264(12) 0.0240(12) 0.0277(12) 0.0019(9) 0.0145(10) 0.0023(9)
C25 0.0208(11) 0.0197(11) 0.0241(11) 0.0022(9) 0.0085(9) 0.0008(9)
C26 0.0205(10) 0.0223(11) 0.0188(10) 0.0014(8) 0.0103(8) -0.0027(9)
C27 0.0250(11) 0.0236(12) 0.0218(11) -0.0004(9) 0.0096(9) -0.0007(9)
C28 0.0239(11) 0.0330(13) 0.0253(12) 0.0048(10) 0.0098(9) 0.0043(10)
C29 0.0204(11) 0.0436(15) 0.0234(12) -0.0003(10) 0.0061(9) -0.0044(10)
C30 0.0301(12) 0.0298(13) 0.0268(12) -0.0047(10) 0.0106(10) -0.0082(10)
C31 0.0237(11) 0.0245(12) 0.0250(11) -0.0001(9) 0.0109(9) -0.0022(9)
Cl3 0.0416(3) 0.0379(3) 0.0277(3) 0.0071(3) 0.0088(3) 0.0076(3)
Cl4 0.0581(4) 0.0316(3) 0.0507(4) 0.0087(3) 0.0234(3) 0.0122(3)
O2 0.0220(7) 0.0206(8) 0.0272(8) 0.0021(6) 0.0107(6) -0.0011(6)
C32 0.0200(10) 0.0229(11) 0.0259(11) -0.0031(9) 0.0084(9) -0.0031(9)
C33 0.0175(10) 0.0233(11) 0.0207(10) -0.0002(8) 0.0072(8) -0.0007(8)
C34 0.0207(10) 0.0180(11) 0.0207(10) 0.0010(8) 0.0070(9) -0.0014(8)
C35 0.0193(10) 0.0209(11) 0.0212(10) -0.0003(8) 0.0085(8) -0.0012(8)
C36 0.0283(12) 0.0223(12) 0.0321(12) -0.0026(9) 0.0152(10) -0.0072(10)
C37 0.0229(11) 0.0249(12) 0.0268(11) -0.0011(9) 0.0135(9) -0.0039(9)
C38 0.0306(12) 0.0212(12) 0.0318(12) 0.0037(9) 0.0181(10) -0.0003(10)
C39 0.0270(12) 0.0293(13) 0.0247(11) 0.0057(9) 0.0121(10) 0.0023(10)
C40 0.0291(12) 0.0296(13) 0.0248(12) -0.0024(10) 0.0114(10) -0.0035(10)
C41 0.0318(12) 0.0211(12) 0.0267(12) 0.0000(9) 0.0148(10) -0.0007(10)
C42 0.0235(11) 0.0246(12) 0.0240(11) 0.0019(9) 0.0137(9) -0.0009(9)
C43 0.0208(11) 0.0277(12) 0.0275(12) 0.0028(9) 0.0106(9) 0.0023(9)
C44 0.0195(11) 0.0280(12) 0.0228(11) 0.0001(9) 0.0066(9) 0.0006(9)
C45 0.0181(10) 0.0318(12) 0.0183(10) 0.0010(9) 0.0028(8) 0.0002(9)
C46 0.0239(11) 0.0326(13) 0.0222(11) -0.0004(9) 0.0087(9) 0.0040(10)
C47 0.0284(12) 0.0364(14) 0.0250(12) 0.0032(10) 0.0104(10) 0.0018(11)
C48 0.0321(13) 0.0301(13) 0.0262(12) 0.0030(10) 0.0063(10) 0.0060(10)
C49 0.0222(11) 0.0384(14) 0.0269(12) -0.0022(10) 0.0076(10) 0.0070(10)
C50 0.0175(10) 0.0375(14) 0.0255(11) 0.0022(10) 0.0065(9) 0.0011(10)
C51 0.0206(10) 0.0185(11) 0.0275(11) -0.0005(9) 0.0092(9) 0.0006(9)
C52 0.0236(12) 0.0384(14) 0.0267(12) 0.0041(10) 0.0098(10) 0.0011(10)
C53 0.0254(12) 0.0413(15) 0.0252(12) 0.0050(10) 0.0070(10) 0.0006(11)
C54 0.0192(11) 0.0294(13) 0.0368(13) 0.0029(10) 0.0059(10) 0.0003(10)
C55 0.0230(11) 0.0229(12) 0.0351(13) 0.0006(10) 0.0127(10) 0.0003(9)
C56 0.0252(11) 0.0197(11) 0.0249(11) 0.0009(9) 0.0104(9) 0.0016(9)
C57 0.0177(10) 0.0275(12) 0.0244(11) -0.0022(9) 0.0078(9) 0.0027(9)
C58 0.0255(11) 0.0314(13) 0.0268(12) -0.0012(10) 0.0127(10) 0.0022(10)
C59 0.0336(13) 0.0468(16) 0.0270(13) 0.0035(11) 0.0135(11) 0.0022(12)
C60 0.0370(14) 0.0536(18) 0.0253(13) -0.0117(12) 0.0106(11) -0.0014(13)
C61 0.0392(15) 0.0382(15) 0.0330(14) -0.0104(12) 0.0103(11) -0.0019(12)
C62 0.0280(12) 0.0277(13) 0.0277(12) -0.0050(10) 0.0087(10) 0.0029(10)

loop_
_atom_type_symbol
_atom_type_description
_atom_type_scat_dispersion_real
_atom_type_scat_dispersion_imag
_atom_type_scat_source
C C 0.0033 0.0016 'International Tables Vol C Tables 4.2.6.8 and 6.1.1.4'
H H 0.0000 0.0000 'International Tables Vol C Tables 4.2.6.8 and 6.1.1.4'
O O 0.0106 0.0060 'International Tables Vol C Tables 4.2.6.8 and 6.1.1.4'
Cl Cl 0.1484 0.1585 'International Tables Vol C Tables 4.2.6.8 and 6.1.1.4'

loop_
_geom_angle_atom_site_label_1
_geom_angle_atom_site_label_2
_geom_angle_atom_site_label_3
_geom_angle
C1 O1 C4 109.77(15)
O1 C1 C5 106.89(17)
O1 C1 C2 106.96(16)
C5 C1 C2 114.86(17)
O1 C1 H1 108.9(13)
C5 C1 H1 110.0(13)
C2 C1 H1 109.0(13)
C3 C2 C12 110.32(17)
C3 C2 C13 113.19(17)
C12 C2 C13 110.70(17)
C3 C2 C1 102.99(16)
C12 C2 C1 110.61(17)
C13 C2 C1 108.77(17)
C2 C3 C4 105.35(16)
C2 C3 H3A 113.5(13)
C4 C3 H3A 112.3(13)
C2 C3 H3B 110.1(13)
C4 C3 H3B 107.9(13)
H3A C3 H3B 107.5(18)
O1 C4 C26 110.22(16)
O1 C4 C20 105.37(16)
C26 C4 C20 113.29(16)
O1 C4 C3 102.84(15)
C26 C4 C3 111.85(17)
C20 C4 C3 112.54(17)
C6 C5 C1 109.93(18)
C6 C5 H5A 109.7(14)
C1 C5 H5A 108.0(14)
C6 C5 H5B 112.4(14)
C1 C5 H5B 109.3(14)
H5A C5 H5B 107.4(19)
C7 C6 C11 120.2(2)
C7 C6 C5 123.6(2)
C11 C6 C5 116.10(19)
C6 C7 C8 119.2(2)
C6 C7 H7A 119.2(15)
C8 C7 H7A 121.6(15)
C9 C8 C7 121.6(2)
C9 C8 Cl1 118.29(17)
C7 C8 Cl1 120.13(17)
C8 C9 C10 118.8(2)
C8 C9 H9 117.5(14)
C10 C9 H9 123.7(14)
C9 C10 C11 121.0(2)
C9 C10 H10 118.1(14)
C11 C10 H10 121.0(14)
C10 C11 C6 119.2(2)
C10 C11 C12 123.5(2)
C6 C11 C12 117.29(19)
C11 C12 C2 111.63(17)
C11 C12 H12A 110.9(14)
C2 C12 H12A 109.2(14)
C11 C12 H12B 109.0(13)
C2 C12 H12B 108.0(13)
H12A C12 H12B 108.1(19)
C14 C13 C2 116.64(18)
C14 C13 H13A 109.6(14)
C2 C13 H13A 108.9(14)
C14 C13 H13B 110.2(13)
C2 C13 H13B 106.1(13)
H13A C13 H13B 104.7(19)
C15 C14 C19 117.8(2)
C15 C14 C13 121.0(2)
C19 C14 C13 121.2(2)
C16 C15 C14 121.6(2)
C16 C15 H15 119.3(15)
C14 C15 H15 119.1(15)
C17 C16 C15 118.8(2)
C17 C16 H16 119.7(16)
C15 C16 H16 121.4(16)
C18 C17 C16 121.6(2)
C18 C17 Cl2 118.93(19)
C16 C17 Cl2 119.5(2)
C17 C18 C19 118.9(2)
C17 C18 H18 122.2(15)
C19 C18 H18 119.0(15)
C18 C19 C14 121.4(2)
C18 C19 H19 120.6(14)
C14 C19 H19 118.0(14)
C25 C20 C21 118.18(19)
C25 C20 C4 123.95(18)
C21 C20 C4 117.86(18)
C22 C21 C20 120.9(2)
C22 C21 H21 119.9(14)
C20 C21 H21 119.2(14)
C21 C22 C23 120.3(2)
C21 C22 H22 118.8(15)
C23 C22 H22 120.9(15)
C24 C23 C22 119.5(2)
C24 C23 H23 120.7(14)
C22 C23 H23 119.8(14)
C23 C24 C25 120.3(2)
C23 C24 H24 121.2(15)
C25 C24 H24 118.5(15)
C20 C25 C24 120.9(2)
C20 C25 H25 117.2(14)
C24 C25 H25 121.8(14)
C31 C26 C27 118.2(2)
C31 C26 C4 120.54(19)
C27 C26 C4 121.28(19)
C28 C27 C26 121.2(2)
C28 C27 H27 120.0(14)
C26 C27 H27 118.8(15)
C29 C28 C27 120.1(2)
C29 C28 H28 122.4(14)
C27 C28 H28 117.5(14)
C28 C29 C30 119.7(2)
C28 C29 H29 121.7(16)
C30 C29 H29 118.5(16)
C29 C30 C31 120.2(2)
C29 C30 H30 119.8(15)
C31 C30 H30 120.0(15)
C26 C31 C30 120.6(2)
C26 C31 H31 117.3(15)
C30 C31 H31 122.0(15)
C32 O2 C35 108.92(15)
O2 C32 C36 106.82(17)
O2 C32 C33 107.00(16)
C36 C32 C33 114.41(18)
O2 C32 H32 106.2(13)
C36 C32 H32 110.1(13)
C33 C32 H32 111.8(13)
C34 C33 C44 113.47(17)
C34 C33 C43 109.65(17)
C44 C33 C43 111.50(17)
C34 C33 C32 102.90(16)
C44 C33 C32 108.05(17)
C43 C33 C32 110.95(17)
C35 C34 C33 105.06(16)
C35 C34 H34A 110.2(13)
C33 C34 H34A 106.5(13)
C35 C34 H34B 111.2(13)
C33 C34 H34B 114.3(13)
H34A C34 H34B 109.3(18)
O2 C35 C57 109.99(16)
O2 C35 C51 105.80(16)
C57 C35 C51 113.26(17)
O2 C35 C34 102.35(15)
C57 C35 C34 112.67(17)
C51 C35 C34 111.97(17)
C37 C36 C32 109.20(18)
C37 C36 H36A 113.3(13)
C32 C36 H36A 108.8(13)
C37 C36 H36B 109.4(13)
C32 C36 H36B 108.7(13)
H36A C36 H36B 107.4(18)
C38 C37 C42 120.4(2)
C38 C37 C36 122.9(2)
C42 C37 C36 116.5(2)
C39 C38 C37 118.8(2)
C39 C38 H38 120.2(15)
C37 C38 H38 121.0(15)
C40 C39 C38 121.7(2)
C40 C39 Cl3 119.30(18)
C38 C39 Cl3 118.95(18)
C39 C40 C41 119.0(2)
C39 C40 H40 118.7(14)
C41 C40 H40 122.2(15)
C42 C41 C40 120.3(2)
C42 C41 H41 121.8(13)
C40 C41 H41 117.9(14)
C41 C42 C37 119.7(2)
C41 C42 C43 123.4(2)
C37 C42 C43 116.9(2)
C42 C43 C33 110.85(18)
C42 C43 H43A 109.4(14)
C33 C43 H43A 108.2(14)
C42 C43 H43B 111.7(14)
C33 C43 H43B 108.7(13)
H43A C43 H43B 107.9(19)
C45 C44 C33 115.91(18)
C45 C44 H44A 107.8(13)
C33 C44 H44A 108.8(13)
C45 C44 H44B 110.1(14)
C33 C44 H44B 109.3(14)
H44A C44 H44B 104.2(19)
C50 C45 C46 117.8(2)
C50 C45 C44 120.9(2)
C46 C45 C44 121.3(2)
C47 C46 C45 121.7(2)
C47 C46 H46 119.2(14)
C45 C46 H46 119.1(14)
C46 C47 C48 118.7(2)
C46 C47 H47 122.4(15)
C48 C47 H47 118.8(15)
C47 C48 C49 121.3(2)
C47 C48 Cl4 119.38(19)
C49 C48 Cl4 119.33(18)
C50 C49 C48 118.8(2)
C50 C49 H49 121.0(16)
C48 C49 H49 120.1(16)
C49 C50 C45 121.6(2)
C49 C50 H50 121.7(14)
C45 C50 H50 116.6(14)
C56 C51 C52 118.6(2)
C56 C51 C35 123.17(19)
C52 C51 C35 118.17(18)
C53 C52 C51 120.6(2)
C53 C52 H52 118.6(14)
C51 C52 H52 120.7(14)
C54 C53 C52 120.1(2)
C54 C53 H53 119.9(15)
C52 C53 H53 119.9(15)
C55 C54 C53 119.4(2)
C55 C54 H54 119.5(14)
C53 C54 H54 121.1(14)
C54 C55 C56 121.0(2)
C54 C55 H55 122.3(15)
C56 C55 H55 116.6(15)
C55 C56 C51 120.2(2)
C55 C56 H56 118.9(14)
C51 C56 H56 120.9(14)
C62 C57 C58 118.6(2)
C62 C57 C35 119.7(2)
C58 C57 C35 121.6(2)
C59 C58 C57 120.6(2)
C59 C58 H58 120.3(15)
C57 C58 H58 119.1(15)
C60 C59 C58 120.5(2)
C60 C59 H59 120.9(16)
C58 C59 H59 118.6(17)
C61 C60 C59 119.1(2)
C61 C60 H60 122.4(16)
C59 C60 H60 118.2(16)
C60 C61 C62 120.8(2)
C60 C61 H61 122.4(16)
C62 C61 H61 116.8(16)
C57 C62 C61 120.4(2)
C57 C62 H62 117.6(14)
C61 C62 H62 122.0(14)

loop_
_geom_bond_atom_site_label_1
_geom_bond_atom_site_label_2
_geom_bond_distance
Cl1 C8 1.748(2)
Cl2 C17 1.738(2)
O1 C1 1.433(2)
O1 C4 1.438(2)
C1 C5 1.528(3)
C1 C2 1.561(3)
C1 H1 1.01(2)
C2 C3 1.539(3)
C2 C12 1.544(3)
C2 C13 1.547(3)
C3 C4 1.541(3)
C3 H3A 0.96(2)
C3 H3B 0.96(2)
C4 C26 1.529(3)
C4 C20 1.532(3)
C5 C6 1.501(3)
C5 H5A 0.98(2)
C5 H5B 0.96(2)
C6 C7 1.386(3)
C6 C11 1.401(3)
C7 C8 1.389(3)
C7 H7A 0.93(2)
C8 C9 1.381(3)
C9 C10 1.388(3)
C9 H9 0.98(2)
C10 C11 1.392(3)
C10 H10 0.99(2)
C11 C12 1.498(3)
C12 H12A 0.96(2)
C12 H12B 0.99(2)
C13 C14 1.506(3)
C13 H13A 0.96(2)
C13 H13B 0.98(2)
C14 C15 1.388(3)
C14 C19 1.399(3)
C15 C16 1.383(3)
C15 H15 0.96(2)
C16 C17 1.381(3)
C16 H16 0.91(3)
C17 C18 1.373(3)
C18 C19 1.382(3)
C18 H18 0.96(3)
C19 H19 0.95(2)
C20 C25 1.390(3)
C20 C21 1.397(3)
C21 C22 1.383(3)
C21 H21 0.95(2)
C22 C23 1.388(3)
C22 H22 0.96(3)
C23 C24 1.380(3)
C23 H23 0.97(2)
C24 C25 1.390(3)
C24 H24 0.92(2)
C25 H25 0.91(2)
C26 C31 1.388(3)
C26 C27 1.396(3)
C27 C28 1.383(3)
C27 H27 0.93(2)
C28 C29 1.379(3)
C28 H28 0.97(2)
C29 C30 1.385(3)
C29 H29 0.92(3)
C30 C31 1.393(3)
C30 H30 0.94(3)
C31 H31 0.93(2)
Cl3 C39 1.751(2)
Cl4 C48 1.736(2)
O2 C32 1.432(2)
O2 C35 1.442(2)
C32 C36 1.527(3)
C32 C33 1.555(3)
C32 H32 0.99(2)
C33 C34 1.542(3)
C33 C44 1.549(3)
C33 C43 1.549(3)
C34 C35 1.540(3)
C34 H34A 0.99(2)
C34 H34B 0.95(2)
C35 C57 1.524(3)
C35 C51 1.530(3)
C36 C37 1.501(3)
C36 H36A 1.01(2)
C36 H36B 1.04(2)
C37 C38 1.388(3)
C37 C42 1.390(3)
C38 C39 1.381(3)
C38 H38 0.92(2)
C39 C40 1.379(3)
C40 C41 1.392(3)
C40 H40 0.97(2)
C41 C42 1.386(3)
C41 H41 1.00(2)
C42 C43 1.507(3)
C43 H43A 0.99(2)
C43 H43B 1.00(2)
C44 C45 1.507(3)
C44 H44A 1.02(2)
C44 H44B 0.97(2)
C45 C50 1.390(3)
C45 C46 1.395(3)
C46 C47 1.380(3)
C46 H46 0.98(2)
C47 C48 1.383(3)
C47 H47 0.97(3)
C48 C49 1.384(3)
C49 C50 1.381(3)
C49 H49 0.93(2)
C50 H50 0.99(2)
C51 C56 1.389(3)
C51 C52 1.395(3)
C52 C53 1.388(3)
C52 H52 0.97(2)
C53 C54 1.384(3)
C53 H53 0.99(3)
C54 C55 1.374(3)
C54 H54 0.99(3)
C55 C56 1.386(3)
C55 H55 0.94(2)
C56 H56 0.97(2)
C57 C62 1.389(3)
C57 C58 1.391(3)
C58 C59 1.387(3)
C58 H58 0.94(2)
C59 C60 1.386(4)
C59 H59 0.94(3)
C60 C61 1.377(4)
C60 H60 0.97(3)
C61 C62 1.391(3)
C61 H61 0.97(3)
C62 H62 1.01(2)

loop_
_geom_torsion_atom_site_label_1
_geom_torsion_atom_site_label_2
_geom_torsion_atom_site_label_3
_geom_torsion_atom_site_label_4
_geom_torsion
C4 O1 C1 C5 147.16(16)
C4 O1 C1 C2 23.7(2)
O1 C1 C2 C3 -1.9(2)
C5 C1 C2 C3 -120.32(19)
O1 C1 C2 C12 115.98(18)
C5 C1 C2 C12 -2.5(2)
O1 C1 C2 C13 -122.24(18)
C5 C1 C2 C13 119.33(19)
C12 C2 C3 C4 -136.54(17)
C13 C2 C3 C4 98.8(2)
C1 C2 C3 C4 -18.5(2)
C1 O1 C4 C26 84.35(19)
C1 O1 C4 C20 -153.09(16)
C1 O1 C4 C3 -35.0(2)
C2 C3 C4 O1 32.4(2)
C2 C3 C4 C26 -85.9(2)
C2 C3 C4 C20 145.27(17)
O1 C1 C5 C6 -69.6(2)
C2 C1 C5 C6 48.9(2)
C1 C5 C6 C7 128.6(2)
C1 C5 C6 C11 -48.7(2)
C11 C6 C7 C8 -0.7(3)
C5 C6 C7 C8 -177.86(19)
C6 C7 C8 C9 -0.3(3)
C6 C7 C8 Cl1 178.75(15)
C7 C8 C9 C10 1.3(3)
Cl1 C8 C9 C10 -177.81(16)
C8 C9 C10 C11 -1.3(3)
C9 C10 C11 C6 0.3(3)
C9 C10 C11 C12 178.66(19)
C7 C6 C11 C10 0.7(3)
C5 C6 C11 C10 178.05(18)
C7 C6 C11 C12 -177.79(18)
C5 C6 C11 C12 -0.4(3)
C10 C11 C12 C2 -128.8(2)
C6 C11 C12 C2 49.6(2)
C3 C2 C12 C11 67.8(2)
C13 C2 C12 C11 -166.12(18)
C1 C2 C12 C11 -45.5(2)
C3 C2 C13 C14 68.7(2)
C12 C2 C13 C14 -55.8(2)
C1 C2 C13 C14 -177.49(17)
C2 C13 C14 C15 -96.4(2)
C2 C13 C14 C19 85.0(2)
C19 C14 C15 C16 -0.1(3)
C13 C14 C15 C16 -178.8(2)
C14 C15 C16 C17 1.4(3)
C15 C16 C17 C18 -1.4(4)
C15 C16 C17 Cl2 179.53(18)
C16 C17 C18 C19 0.0(3)
Cl2 C17 C18 C19 179.09(17)
C17 C18 C19 C14 1.4(3)
C15 C14 C19 C18 -1.3(3)
C13 C14 C19 C18 177.3(2)
O1 C4 C20 C25 -136.1(2)
C26 C4 C20 C25 -15.6(3)
C3 C4 C20 C25 112.5(2)
O1 C4 C20 C21 44.3(2)
C26 C4 C20 C21 164.84(19)
C3 C4 C20 C21 -67.0(2)
C25 C20 C21 C22 0.2(3)
C4 C20 C21 C22 179.8(2)
C20 C21 C22 C23 -0.1(4)
C21 C22 C23 C24 -0.2(4)
C22 C23 C24 C25 0.3(3)
C21 C20 C25 C24 -0.1(3)
C4 C20 C25 C24 -179.64(19)
C23 C24 C25 C20 -0.2(3)
O1 C4 C26 C31 12.2(3)
C20 C4 C26 C31 -105.5(2)
C3 C4 C26 C31 126.0(2)
O1 C4 C26 C27 -167.31(17)
C20 C4 C26 C27 74.9(2)
C3 C4 C26 C27 -53.6(2)
C31 C26 C27 C28 0.7(3)
C4 C26 C27 C28 -179.71(19)
C26 C27 C28 C29 -0.6(3)
C27 C28 C29 C30 0.0(3)
C28 C29 C30 C31 0.5(3)
C27 C26 C31 C30 -0.3(3)
C4 C26 C31 C30 -179.83(19)
C29 C30 C31 C26 -0.3(3)
C35 O2 C32 C36 -149.57(17)
C35 O2 C32 C33 -26.6(2)
O2 C32 C33 C34 3.9(2)
C36 C32 C33 C34 121.99(19)
O2 C32 C33 C44 124.18(17)
C36 C32 C33 C44 -117.7(2)
O2 C32 C33 C43 -113.31(18)
C36 C32 C33 C43 4.8(2)
C44 C33 C34 C35 -98.4(2)
C43 C33 C34 C35 136.21(18)
C32 C33 C34 C35 18.1(2)
C32 O2 C35 C57 -82.31(19)
C32 O2 C35 C51 155.03(16)
C32 O2 C35 C34 37.65(19)
C33 C34 C35 O2 -33.68(19)
C33 C34 C35 C57 84.4(2)
C33 C34 C35 C51 -146.56(17)
O2 C32 C36 C37 67.1(2)
C33 C32 C36 C37 -51.1(2)
C32 C36 C37 C38 -127.2(2)
C32 C36 C37 C42 48.9(3)
C42 C37 C38 C39 0.5(3)
C36 C37 C38 C39 176.4(2)
C37 C38 C39 C40 -0.7(3)
C37 C38 C39 Cl3 179.53(16)
C38 C39 C40 C41 0.2(3)
Cl3 C39 C40 C41 179.91(17)
C39 C40 C41 C42 0.7(3)
C40 C41 C42 C37 -0.9(3)
C40 C41 C42 C43 -178.7(2)
C38 C37 C42 C41 0.3(3)
C36 C37 C42 C41 -175.88(19)
C38 C37 C42 C43 178.23(19)
C36 C37 C42 C43 2.0(3)
C41 C42 C43 C33 127.0(2)
C37 C42 C43 C33 -50.8(3)
C34 C33 C43 C42 -68.4(2)
C44 C33 C43 C42 165.11(18)
C32 C33 C43 C42 44.6(2)
C34 C33 C44 C45 -65.4(2)
C43 C33 C44 C45 59.0(2)
C32 C33 C44 C45 -178.85(18)
C33 C44 C45 C50 -88.2(2)
C33 C44 C45 C46 92.8(2)
C50 C45 C46 C47 0.9(3)
C44 C45 C46 C47 179.9(2)
C45 C46 C47 C48 -0.6(3)
C46 C47 C48 C49 -0.3(4)
C46 C47 C48 Cl4 179.04(18)
C47 C48 C49 C50 0.9(4)
Cl4 C48 C49 C50 -178.47(18)
C48 C49 C50 C45 -0.6(3)
C46 C45 C50 C49 -0.3(3)
C44 C45 C50 C49 -179.3(2)
O2 C35 C51 C56 142.4(2)
C57 C35 C51 C56 21.9(3)
C34 C35 C51 C56 -106.9(2)
O2 C35 C51 C52 -39.7(2)
C57 C35 C51 C52 -160.3(2)
C34 C35 C51 C52 71.0(2)
C56 C51 C52 C53 -0.7(3)
C35 C51 C52 C53 -178.7(2)
C51 C52 C53 C54 0.4(4)
C52 C53 C54 C55 0.4(4)
C53 C54 C55 C56 -0.8(4)
C54 C55 C56 C51 0.4(3)
C52 C51 C56 C55 0.3(3)
C35 C51 C56 C55 178.2(2)
O2 C35 C57 C62 -16.7(3)
C51 C35 C57 C62 101.5(2)
C34 C35 C57 C62 -130.2(2)
O2 C35 C57 C58 162.72(18)
C51 C35 C57 C58 -79.1(2)
C34 C35 C57 C58 49.2(3)
C62 C57 C58 C59 0.6(3)
C35 C57 C58 C59 -178.8(2)
C57 C58 C59 C60 0.2(4)
C58 C59 C60 C61 -0.9(4)
C59 C60 C61 C62 0.9(4)
C58 C57 C62 C61 -0.6(3)
C35 C57 C62 C61 178.8(2)
C60 C61 C62 C57 -0.2(4)
